data_4113898
loop_
_publ_author_name
'Cheng-Yong Su'
'Yue-Peng Cai'
'Chun-Long Chen'
'Mark D. Smith'
'Wolfgang Kaim'
'Hans-Conrad zur Loye'

_publ_section_title
;
 Ligand-Directed Molecular Architectures: Self-Assembly of Two-Dimensional
 Rectangular Metallacycles and Three-Dimensional Trigonal or Tetragonal
 Prisms
;
_journal_name_full 'Journal of the American Chemical Society'
_journal_page_first 8595
_journal_page_last 8613
_journal_paper_doi 10.1021/ja034267k
_journal_volume 125
_journal_year 2003
_chemical_formula_sum 'C68 H65 Ag3 B3 F12 N13 O'
_chemical_formula_weight 1664.37
_chemical_name_systematic
; 
 ? 
;
_space_group_IT_number 86
_symmetry_cell_setting tetragonal
_symmetry_space_group_name_Hall '-P 4bc'
_symmetry_space_group_name_H-M 'P 42/n :2'
_atom_sites_solution_hydrogens geom
_atom_sites_solution_primary direct
_atom_sites_solution_secondary difmap
_audit_creation_method SHELXL-97
_cell_angle_alpha 90.00
_cell_angle_beta 90.00
_cell_angle_gamma 90.00
_cell_formula_units_Z 8
_cell_length_a 27.824(4)
_cell_length_b 27.824(4)
_cell_length_c 18.108(4)
_cell_measurement_reflns_used 34
_cell_measurement_temperature 173(2)
_cell_measurement_theta_max 23
_cell_measurement_theta_min 12.5
_cell_volume 14019(4)
_computing_structure_refinement 'SHELXL-97 (Sheldrick, 1997)'
_computing_structure_solution 'SHELXS-97 (Sheldrick, 1990)'
_diffrn_ambient_temperature 173(2)
_diffrn_measured_fraction_theta_full 0.994
_diffrn_measured_fraction_theta_max 0.994
_diffrn_measurement_device_type 'Siemens P4'
_diffrn_measurement_method '\w scans'
_diffrn_radiation_monochromator graphite
_diffrn_radiation_source 'fine-focus sealed tube'
_diffrn_radiation_type MoK\a
_diffrn_radiation_wavelength 0.71073
_diffrn_reflns_av_R_equivalents 0.0669
_diffrn_reflns_av_sigmaI/netI 0.0766
_diffrn_reflns_limit_h_max 31
_diffrn_reflns_limit_h_min -25
_diffrn_reflns_limit_k_max 31
_diffrn_reflns_limit_k_min -6
_diffrn_reflns_limit_l_max 20
_diffrn_reflns_limit_l_min -18
_diffrn_reflns_number 10845
_diffrn_reflns_theta_full 23.53
_diffrn_reflns_theta_max 23.53
_diffrn_reflns_theta_min 4.09
_diffrn_standards_interval_count 98
_diffrn_standards_number 2
_exptl_absorpt_coefficient_mu 0.915
_exptl_absorpt_correction_T_max 1.00
_exptl_absorpt_correction_T_min .84
_exptl_absorpt_correction_type Emperical
_exptl_crystal_colour Colorless
_exptl_crystal_density_diffrn 1.577
_exptl_crystal_description Block
_exptl_crystal_F_000 6688
_exptl_crystal_size_max .5
_exptl_crystal_size_mid .4
_exptl_crystal_size_min .4
_refine_diff_density_max 1.184
_refine_diff_density_min -0.674
_refine_diff_density_rms 0.119
_refine_ls_extinction_method none
_refine_ls_goodness_of_fit_ref 1.017
_refine_ls_hydrogen_treatment mixed
_refine_ls_matrix_type full
_refine_ls_number_parameters 888
_refine_ls_number_reflns 10367
_refine_ls_number_restraints 58
_refine_ls_restrained_S_all 1.026
_refine_ls_R_factor_all 0.1450
_refine_ls_R_factor_gt 0.0801
_refine_ls_shift/su_max 0.078
_refine_ls_shift/su_mean 0.003
_refine_ls_structure_factor_coef Fsqd
_refine_ls_weighting_details 'calc w=1/[\s^2^(Fo^2^)+(0.0950P)^2^+123.0434P] where P=(Fo^2^+2Fc^2^)/3'
_refine_ls_weighting_scheme calc
_refine_ls_wR_factor_gt 0.1859
_refine_ls_wR_factor_ref 0.2331
_reflns_number_gt 6184
_reflns_number_total 10367
_reflns_threshold_expression >2sigma(I)
_cod_data_source_file ja034267ksi20030121_054932_07.cif
_cod_data_source_block 7
_cod_original_cell_volume 14020(4)
_cod_original_sg_symbol_H-M 'P 42/n'
_cod_database_code 4113898

loop_
_symmetry_equiv_pos_as_xyz
'x, y, z'
'-x+1/2, -y+1/2, z'
'-y, x+1/2, z+1/2'
'y+1/2, -x, z+1/2'
'-x, -y, -z'
'x-1/2, y-1/2, -z'
'y, -x-1/2, -z-1/2'
'-y-1/2, x, -z-1/2'

loop_
_atom_site_label
_atom_site_type_symbol
_atom_site_fract_x
_atom_site_fract_y
_atom_site_fract_z
_atom_site_U_iso_or_equiv
_atom_site_adp_type
_atom_site_occupancy
_atom_site_symmetry_multiplicity
_atom_site_calc_flag
_atom_site_refinement_flags
_atom_site_disorder_assembly
_atom_site_disorder_group
Ag1 Ag 0.505385(17) 0.633294(16) 0.11632(3) 0.03991(12) Uani 1 1 d . . .
Ag2 Ag 0.63084(2) 0.385261(19) 0.12295(3) 0.05829(16) Uani 1 1 d . . .
Ag3 Ag 0.72920(2) 0.59248(3) 0.14681(4) 0.0754(2) Uani 1 1 d . . .
N1 N 0.50369(19) 0.63176(18) 0.0007(3) 0.0425(15) Uani 1 1 d . . .
N2 N 0.52030(17) 0.61717(17) -0.1172(3) 0.0379(14) Uani 1 1 d . . .
N3 N 0.50094(18) 0.64160(16) 0.2303(3) 0.0371(14) Uani 1 1 d . . .
N4 N 0.51055(17) 0.62681(16) 0.3507(3) 0.0338(13) Uani 1 1 d . . .
N5 N 0.6396(2) 0.3848(2) 0.0083(3) 0.0585(18) Uani 1 1 d . . .
N6 N 0.62747(19) 0.40485(17) -0.1090(3) 0.0454(15) Uani 1 1 d . . .
N7 N 0.61960(19) 0.38277(18) 0.2368(3) 0.0496(16) Uani 1 1 d . . .
N8 N 0.59215(17) 0.39969(17) 0.3501(3) 0.0391(14) Uani 1 1 d . . .
N9 N 0.7312(2) 0.6112(2) 0.0351(3) 0.0630(19) Uani 1 1 d . . .
N10 N 0.72921(18) 0.6060(2) -0.0873(3) 0.0544(18) Uani 1 1 d . . .
N11 N 0.7336(2) 0.5860(2) 0.2612(3) 0.0586(18) Uani 1 1 d . . .
N12 N 0.71622(17) 0.57234(18) 0.3796(3) 0.0464(16) Uani 1 1 d . . .
C1 C 0.5250(2) 0.6032(2) -0.0461(3) 0.0426(18) Uani 1 1 d . . .
H1A H 0.5419 0.5758 -0.0319 0.051 Uiso 1 1 calc R . .
C2 C 0.4835(2) 0.6680(2) -0.0414(3) 0.0333(16) Uani 1 1 d . . .
C3 C 0.4566(2) 0.7085(2) -0.0225(4) 0.0456(19) Uani 1 1 d . . .
H3A H 0.4498 0.7154 0.0266 0.055 Uiso 1 1 calc R . .
C4 C 0.4409(3) 0.7374(2) -0.0768(4) 0.056(2) Uani 1 1 d . . .
H4A H 0.4231 0.7645 -0.0646 0.067 Uiso 1 1 calc R . .
C5 C 0.4504(2) 0.7281(2) -0.1502(4) 0.0456(19) Uani 1 1 d . . .
H5A H 0.4388 0.7491 -0.1859 0.055 Uiso 1 1 calc R . .
C6 C 0.4766(2) 0.6886(2) -0.1724(4) 0.048(2) Uani 1 1 d . . .
H6A H 0.4829 0.6825 -0.2220 0.058 Uiso 1 1 calc R . .
C7 C 0.49278(19) 0.6588(2) -0.1177(3) 0.0347(16) Uani 1 1 d . . .
C21 C 0.5132(2) 0.6097(2) 0.2804(3) 0.0376(17) Uani 1 1 d . . .
H21A H 0.5228 0.5786 0.2689 0.045 Uiso 1 1 calc R . .
C22 C 0.4882(2) 0.6835(2) 0.2685(3) 0.0381(17) Uani 1 1 d . . .
C23 C 0.4732(2) 0.7282(2) 0.2448(4) 0.0411(18) Uani 1 1 d . . .
H23A H 0.4688 0.7348 0.1949 0.049 Uiso 1 1 calc R . .
C24 C 0.4652(3) 0.7624(3) 0.2976(4) 0.062(2) Uani 1 1 d . . .
H24A H 0.4546 0.7926 0.2826 0.074 Uiso 1 1 calc R . .
C25 C 0.4719(2) 0.7542(2) 0.3715(4) 0.053(2) Uani 1 1 d . . .
H25A H 0.4663 0.7789 0.4050 0.063 Uiso 1 1 calc R . .
C26 C 0.4870(2) 0.7097(2) 0.3973(4) 0.049(2) Uani 1 1 d . . .
H26A H 0.4916 0.7041 0.4474 0.059 Uiso 1 1 calc R . .
C27 C 0.4950(2) 0.6736(2) 0.3449(3) 0.0386(17) Uani 1 1 d . . .
C31 C 0.6297(3) 0.4197(2) -0.0385(4) 0.054(2) Uani 1 1 d . . .
H31A H 0.6247 0.4514 -0.0242 0.065 Uiso 1 1 calc R . .
C32 C 0.6450(2) 0.3439(2) -0.0362(4) 0.053(2) Uani 1 1 d . . .
C33 C 0.6577(3) 0.2965(2) -0.0162(5) 0.062(2) Uani 1 1 d . . .
H33A H 0.6645 0.2882 0.0325 0.074 Uiso 1 1 calc R . .
C34 C 0.6594(3) 0.2632(3) -0.0725(5) 0.072(3) Uani 1 1 d . . .
H34A H 0.6669 0.2315 -0.0614 0.086 Uiso 1 1 calc R . .
C35 C 0.6503(3) 0.2756(2) -0.1447(5) 0.077(3) Uani 1 1 d . . .
H35A H 0.6523 0.2518 -0.1806 0.092 Uiso 1 1 calc R . .
C36 C 0.6382(2) 0.3227(2) -0.1669(4) 0.056(2) Uani 1 1 d . . .
H36A H 0.6318 0.3308 -0.2157 0.067 Uiso 1 1 calc R . .
C37 C 0.6365(2) 0.3558(2) -0.1100(4) 0.052(2) Uani 1 1 d . . .
C41 C 0.5979(2) 0.4151(2) 0.2799(4) 0.050(2) Uani 1 1 d . . .
H41A H 0.5878 0.4450 0.2633 0.061 Uiso 1 1 calc R . .
C42 C 0.6285(2) 0.3432(2) 0.2828(4) 0.050(2) Uani 1 1 d . . .
C43 C 0.6498(3) 0.2990(3) 0.2670(5) 0.069(3) Uani 1 1 d . . .
H43A H 0.6613 0.2917 0.2200 0.082 Uiso 1 1 calc R . .
C44 C 0.6530(3) 0.2670(3) 0.3247(5) 0.077(3) Uani 1 1 d . . .
H44A H 0.6663 0.2368 0.3165 0.092 Uiso 1 1 calc R . .
C45 C 0.6375(3) 0.2783(3) 0.3921(5) 0.073(3) Uani 1 1 d . . .
H45A H 0.6418 0.2557 0.4295 0.088 Uiso 1 1 calc R . .
C46 C 0.6158(3) 0.3210(2) 0.4102(4) 0.061(2) Uani 1 1 d . . .
H46A H 0.6049 0.3276 0.4577 0.073 Uiso 1 1 calc R . .
C47 C 0.6111(2) 0.3534(2) 0.3533(4) 0.0440(18) Uani 1 1 d . . .
C51 C 0.7162(2) 0.5865(3) -0.0207(4) 0.054(2) Uani 1 1 d . . .
H51A H 0.6984 0.5584 -0.0162 0.065 Uiso 1 1 calc R . .
C52 C 0.7564(2) 0.6505(3) 0.0050(5) 0.066(3) Uani 1 1 d . . .
C53 C 0.7794(3) 0.6887(3) 0.0410(7) 0.100(3) Uani 1 1 d . . .
H53A H 0.7794 0.6922 0.0921 0.120 Uiso 1 1 calc R . .
C54 C 0.8020(3) 0.7205(3) -0.0057(7) 0.110(4) Uani 1 1 d U . .
H54A H 0.8181 0.7465 0.0150 0.131 Uiso 1 1 calc R . .
C55 C 0.8021(3) 0.7159(3) -0.0839(8) 0.107(4) Uani 1 1 d . . .
H55A H 0.8186 0.7385 -0.1121 0.129 Uiso 1 1 calc R . .
C56 C 0.7784(2) 0.6790(3) -0.1190(6) 0.071(3) Uani 1 1 d . . .
H56 H 0.7778 0.6758 -0.1701 0.085 Uiso 1 1 calc R . .
C57 C 0.7556(2) 0.6472(2) -0.0721(5) 0.055(2) Uani 1 1 d . . .
C61 C 0.7007(2) 0.5705(2) 0.3084(4) 0.0471(19) Uani 1 1 d . . .
H61A H 0.6705 0.5595 0.2944 0.057 Uiso 1 1 calc R . .
C62 C 0.7737(2) 0.5982(2) 0.3044(4) 0.051(2) Uani 1 1 d . . .
C63 C 0.8186(2) 0.6156(3) 0.2809(5) 0.061(2) Uani 1 1 d . . .
H63A H 0.8259 0.6208 0.2314 0.073 Uiso 1 1 calc R . .
C64 C 0.8512(3) 0.6246(2) 0.3369(5) 0.062(2) Uani 1 1 d . . .
H64A H 0.8812 0.6371 0.3251 0.074 Uiso 1 1 calc R . .
C65 C 0.8400(2) 0.6150(2) 0.4116(5) 0.059(2) Uani 1 1 d . . .
H65A H 0.8636 0.6207 0.4469 0.070 Uiso 1 1 calc R . .
C66 C 0.7960(2) 0.5978(2) 0.4353(4) 0.055(2) Uani 1 1 d . . .
H66A H 0.7890 0.5922 0.4848 0.066 Uiso 1 1 calc R . .
C67 C 0.7628(2) 0.5896(2) 0.3782(4) 0.0455(19) Uani 1 1 d . . .
C68 C 0.5848(2) 0.5643(2) -0.1702(3) 0.0391(17) Uani 1 1 d . . .
C69 C 0.6290(2) 0.5877(2) -0.1669(3) 0.0389(17) Uani 1 1 d . . .
C70 C 0.6704(2) 0.5598(2) -0.1621(3) 0.0431(18) Uani 1 1 d . . .
C71 C 0.6692(2) 0.5102(2) -0.1628(4) 0.0453(19) Uani 1 1 d . . .
C72 C 0.6239(3) 0.4878(2) -0.1650(4) 0.051(2) Uani 1 1 d . . .
C73 C 0.5817(3) 0.5149(2) -0.1656(4) 0.050(2) Uani 1 1 d . . .
C74 C 0.6306(3) 0.6427(2) -0.1681(4) 0.060(2) Uani 1 1 d . . .
H74A H 0.6635 0.6533 -0.1657 0.091 Uiso 1 1 calc R . .
H74B H 0.6133 0.6552 -0.1264 0.091 Uiso 1 1 calc R . .
H74C H 0.6162 0.6543 -0.2129 0.091 Uiso 1 1 calc R . .
C75 C 0.7145(3) 0.4806(3) -0.1558(5) 0.070(3) Uani 1 1 d . . .
H75A H 0.7419 0.5016 -0.1549 0.105 Uiso 1 1 calc R . .
H75B H 0.7170 0.4592 -0.1972 0.105 Uiso 1 1 calc R . .
H75C H 0.7134 0.4623 -0.1109 0.105 Uiso 1 1 calc R . .
C76 C 0.5330(3) 0.4895(2) -0.1629(4) 0.060(2) Uani 1 1 d . . .
H76A H 0.5077 0.5131 -0.1633 0.090 Uiso 1 1 calc R . .
H76B H 0.5308 0.4707 -0.1186 0.090 Uiso 1 1 calc R . .
H76C H 0.5297 0.4689 -0.2051 0.090 Uiso 1 1 calc R . .
C77 C 0.5402(2) 0.5934(2) -0.1834(4) 0.0459(19) Uani 1 1 d . . .
H77A H 0.5474 0.6179 -0.2200 0.055 Uiso 1 1 calc R . .
H77B H 0.5157 0.5726 -0.2041 0.055 Uiso 1 1 calc R . .
C78 C 0.7182(3) 0.5857(3) -0.1612(4) 0.055(2) Uani 1 1 d . . .
H78A H 0.7434 0.5634 -0.1752 0.066 Uiso 1 1 calc R . .
H78B H 0.7176 0.6114 -0.1973 0.066 Uiso 1 1 calc R . .
C79 C 0.6211(3) 0.4335(2) -0.1747(4) 0.059(2) Uani 1 1 d . . .
H79A H 0.5901 0.4257 -0.1959 0.070 Uiso 1 1 calc R . .
H79B H 0.6454 0.4240 -0.2102 0.070 Uiso 1 1 calc R . .
C80 C 0.55487(19) 0.56238(19) 0.4155(3) 0.0300(15) Uani 1 1 d . . .
C81 C 0.6022(2) 0.5774(2) 0.4268(3) 0.0420(18) Uani 1 1 d . . .
C82 C 0.6390(2) 0.5424(2) 0.4314(3) 0.0410(18) Uani 1 1 d . . .
C83 C 0.6292(2) 0.4937(2) 0.4237(4) 0.0432(18) Uani 1 1 d . . .
C84 C 0.5822(2) 0.47945(19) 0.4119(3) 0.0329(15) Uani 1 1 d . . .
C85 C 0.5450(2) 0.5128(2) 0.4057(3) 0.0357(16) Uani 1 1 d . . .
C86 C 0.6136(2) 0.6307(2) 0.4346(4) 0.0440(18) Uani 1 1 d . . .
H86A H 0.5845 0.6490 0.4299 0.066 Uiso 1 1 calc R . .
H86B H 0.6358 0.6401 0.3967 0.066 Uiso 1 1 calc R . .
H86C H 0.6276 0.6366 0.4822 0.066 Uiso 1 1 calc R . .
C87 C 0.6701(2) 0.4575(2) 0.4267(4) 0.060(2) Uani 1 1 d . . .
H87A H 0.6574 0.4256 0.4214 0.089 Uiso 1 1 calc R . .
H87B H 0.6864 0.4602 0.4732 0.089 Uiso 1 1 calc R . .
H87C H 0.6923 0.4639 0.3873 0.089 Uiso 1 1 calc R . .
C88 C 0.4940(2) 0.4960(2) 0.3882(4) 0.0454(18) Uani 1 1 d . . .
H88A H 0.4731 0.5234 0.3850 0.068 Uiso 1 1 calc R . .
H88B H 0.4830 0.4749 0.4266 0.068 Uiso 1 1 calc R . .
H88C H 0.4939 0.4792 0.3419 0.068 Uiso 1 1 calc R . .
C89 C 0.5155(2) 0.5995(2) 0.4189(3) 0.0396(17) Uani 1 1 d . . .
H89A H 0.4853 0.5835 0.4295 0.048 Uiso 1 1 calc R . .
H89B H 0.5221 0.6215 0.4592 0.048 Uiso 1 1 calc R . .
C90 C 0.6898(2) 0.5606(2) 0.4468(4) 0.050(2) Uani 1 1 d . . .
H90A H 0.6879 0.5890 0.4777 0.060 Uiso 1 1 calc R . .
H90B H 0.7073 0.5362 0.4739 0.060 Uiso 1 1 calc R . .
C91 C 0.5707(3) 0.4256(2) 0.4104(4) 0.0459(19) Uani 1 1 d . . .
H91A H 0.5815 0.4113 0.4564 0.055 Uiso 1 1 calc R . .
H91B H 0.5361 0.4216 0.4079 0.055 Uiso 1 1 calc R . .
B1 B 0.5984(2) 0.5181(3) 0.1193(4) 0.061(3) Uani 1 1 d D . .
F1 F 0.6096(3) 0.5273(3) 0.1945(4) 0.148(3) Uiso 1 1 d D . .
F2 F 0.6391(2) 0.5252(3) 0.0820(4) 0.150(3) Uiso 1 1 d D . .
F3 F 0.56613(15) 0.55099(15) 0.1021(3) 0.0958(19) Uani 1 1 d DU . .
F4 F 0.58294(18) 0.47318(13) 0.1181(3) 0.0918(18) Uani 1 1 d DU . .
B2 B 0.4560(3) 0.3474(3) 0.3795(4) 0.046(2) Uani 1 1 d . . .
F5 F 0.49743(17) 0.3510(2) 0.3395(3) 0.0918(17) Uani 1 1 d . . .
F6 F 0.46221(18) 0.31394(14) 0.4359(2) 0.0729(14) Uani 1 1 d . . .
F7 F 0.44792(17) 0.39155(14) 0.4120(2) 0.0722(14) Uani 1 1 d . . .
F8 F 0.41914(16) 0.33429(15) 0.3345(2) 0.0770(14) Uani 1 1 d . . .
B3 B 0.4045(3) 0.8809(3) -0.1320(4) 0.181(5) Uani 1 1 d DU A 1
F9 F 0.4463(4) 0.8787(5) -0.0799(7) 0.166(6) Uiso 0.50 1 d PD A 1
F10 F 0.4161(4) 0.8379(3) -0.1605(5) 0.088(3) Uiso 0.50 1 d PD A 1
F11 F 0.4236(3) 0.9151(3) -0.1747(5) 0.077(3) Uiso 0.50 1 d PD A 1
F12 F 0.3774(3) 0.8947(4) -0.0772(5) 0.105(3) Uiso 0.50 1 d PD A 1
F9' F 0.4357(5) 0.8870(7) -0.1093(11) 0.300 Uiso 0.50 1 d PD B 2
F10' F 0.3938(4) 0.8321(3) -0.1657(5) 0.096(3) Uiso 0.50 1 d PD C 2
F11' F 0.3690(4) 0.8997(4) -0.1685(6) 0.115(4) Uiso 0.50 1 d PD D 2
F12' F 0.3774(5) 0.8591(5) -0.0582(6) 0.147(5) Uiso 0.50 1 d PD E 2
C92 C 0.6479(4) 0.5479(4) 0.6407(6) 0.103(4) Uani 1 1 d U . .
C93 C 0.6961(4) 0.5664(3) 0.6433(5) 0.096(3) Uani 1 1 d U . .
N13 N 0.7349(4) 0.5812(4) 0.6380(6) 0.134(4) Uiso 1 1 d . . .
O1W O 0.7279(5) 0.7137(5) 0.2240(7) 0.023(3) Uiso 0.25 1 d P F 1
O1W' O 0.7394(5) 0.7014(5) 0.2823(7) 0.024(3) Uiso 0.25 1 d P G 2
O2W O 0.7593(6) 0.3369(6) 0.1236(10) 0.050(4) Uiso 0.25 1 d P H 1
O3W O 0.7214(10) 0.2106(10) 0.1608(15) 0.102(8) Uiso 0.25 1 d P I 2

loop_
_atom_site_aniso_label
_atom_site_aniso_U_11
_atom_site_aniso_U_22
_atom_site_aniso_U_33
_atom_site_aniso_U_23
_atom_site_aniso_U_13
_atom_site_aniso_U_12
Ag1 0.0468(3) 0.0384(2) 0.0345(2) 0.0028(2) 0.0016(2) 0.0001(2)
Ag2 0.0689(3) 0.0425(3) 0.0635(3) -0.0051(3) 0.0165(3) -0.0013(3)
Ag3 0.0473(3) 0.1123(5) 0.0665(4) -0.0202(4) -0.0031(3) 0.0077(3)
N1 0.045(3) 0.041(3) 0.042(3) 0.005(2) 0.004(2) -0.002(3)
N2 0.033(2) 0.046(3) 0.034(3) 0.004(2) -0.007(2) 0.008(2)
N3 0.045(3) 0.028(2) 0.038(3) -0.003(2) 0.004(2) 0.002(2)
N4 0.037(3) 0.027(2) 0.037(3) 0.004(2) -0.001(2) 0.002(2)
N5 0.071(4) 0.048(3) 0.057(3) -0.009(3) 0.021(3) -0.001(3)
N6 0.058(3) 0.022(2) 0.056(3) -0.002(2) 0.006(3) 0.005(2)
N7 0.045(3) 0.035(3) 0.070(4) -0.009(3) 0.006(3) 0.000(2)
N8 0.035(3) 0.035(3) 0.047(3) 0.001(2) 0.002(2) -0.002(2)
N9 0.049(3) 0.079(4) 0.061(4) -0.020(3) -0.014(3) 0.008(3)
N10 0.031(3) 0.059(3) 0.073(4) 0.006(3) 0.006(3) -0.004(3)
N11 0.051(3) 0.066(4) 0.059(4) -0.011(3) 0.010(3) 0.007(3)
N12 0.028(2) 0.045(3) 0.067(4) -0.007(3) -0.002(3) -0.002(2)
C1 0.047(3) 0.035(3) 0.046(4) -0.002(3) -0.007(3) 0.015(3)
C2 0.033(3) 0.035(3) 0.032(3) 0.003(3) -0.001(3) -0.003(3)
C3 0.046(4) 0.047(4) 0.043(4) -0.004(3) -0.002(3) 0.003(3)
C4 0.066(4) 0.037(4) 0.064(5) -0.003(3) 0.008(4) 0.013(3)
C5 0.049(4) 0.043(4) 0.045(4) 0.002(3) 0.001(3) 0.005(3)
C6 0.061(4) 0.050(4) 0.034(3) 0.002(3) 0.005(3) -0.010(3)
C7 0.030(3) 0.037(3) 0.038(3) -0.003(3) -0.006(3) 0.001(3)
C21 0.045(3) 0.028(3) 0.041(3) -0.004(3) 0.002(3) -0.001(3)
C22 0.037(3) 0.032(3) 0.045(4) 0.004(3) 0.001(3) 0.006(3)
C23 0.037(3) 0.043(3) 0.044(4) 0.011(3) 0.000(3) 0.005(3)
C24 0.070(5) 0.044(4) 0.071(5) -0.001(4) 0.005(4) 0.014(4)
C25 0.053(4) 0.040(3) 0.066(5) -0.015(3) -0.012(4) 0.012(3)
C26 0.043(4) 0.055(4) 0.049(4) -0.009(3) 0.003(3) -0.003(3)
C27 0.043(3) 0.034(3) 0.039(3) -0.003(3) 0.001(3) 0.000(3)
C31 0.081(5) 0.023(3) 0.059(4) -0.001(3) 0.023(4) 0.006(3)
C32 0.052(4) 0.039(4) 0.067(5) -0.011(3) 0.019(4) -0.011(3)
C33 0.072(5) 0.035(4) 0.079(5) 0.003(4) 0.026(4) 0.006(4)
C34 0.081(5) 0.046(4) 0.089(6) 0.010(4) 0.024(5) 0.006(4)
C35 0.058(4) 0.031(3) 0.142(7) -0.030(4) 0.035(5) -0.003(3)
C36 0.058(4) 0.039(4) 0.071(5) -0.020(3) 0.022(4) -0.003(3)
C37 0.042(3) 0.029(3) 0.087(5) -0.006(4) 0.020(4) 0.004(3)
C41 0.054(4) 0.039(4) 0.059(4) 0.001(3) 0.002(4) -0.004(3)
C42 0.042(3) 0.031(3) 0.077(5) 0.005(3) -0.019(3) -0.003(3)
C43 0.057(4) 0.049(4) 0.100(6) -0.022(4) -0.005(4) 0.011(4)
C44 0.058(4) 0.040(4) 0.131(7) 0.001(5) -0.025(5) 0.006(4)
C45 0.083(5) 0.043(4) 0.093(6) 0.006(4) -0.042(5) 0.005(4)
C46 0.068(5) 0.045(4) 0.070(5) 0.008(4) -0.023(4) -0.002(4)
C47 0.039(3) 0.031(3) 0.061(4) -0.003(3) -0.015(3) -0.011(3)
C51 0.050(4) 0.047(4) 0.064(5) -0.015(4) 0.004(4) -0.002(3)
C52 0.023(3) 0.057(4) 0.117(6) -0.026(4) -0.014(4) 0.013(3)
C53 0.039(4) 0.066(5) 0.195(9) -0.057(6) -0.041(5) 0.022(4)
C54 0.034(4) 0.037(4) 0.258(12) -0.033(6) -0.047(6) 0.015(3)
C55 0.043(4) 0.064(5) 0.215(12) 0.035(7) 0.001(6) 0.007(4)
C56 0.031(3) 0.051(4) 0.130(7) 0.011(5) 0.004(4) 0.001(3)
C57 0.020(3) 0.043(4) 0.101(6) -0.009(4) -0.003(4) -0.001(3)
C61 0.038(3) 0.048(4) 0.055(4) -0.010(3) -0.015(3) 0.000(3)
C62 0.039(3) 0.046(4) 0.067(4) -0.026(3) -0.005(3) 0.002(3)
C63 0.036(4) 0.057(4) 0.091(6) -0.017(4) 0.007(4) -0.002(3)
C64 0.041(4) 0.045(4) 0.100(6) -0.003(4) -0.002(4) -0.005(3)
C65 0.043(4) 0.031(3) 0.102(6) -0.011(4) -0.019(4) 0.000(3)
C66 0.059(4) 0.032(3) 0.075(5) -0.002(3) -0.012(4) 0.003(3)
C67 0.029(3) 0.032(3) 0.075(5) -0.008(3) -0.001(3) 0.001(3)
C68 0.039(3) 0.041(3) 0.037(3) -0.006(3) 0.002(3) 0.011(3)
C69 0.052(4) 0.033(3) 0.032(3) 0.001(3) 0.008(3) 0.001(3)
C70 0.041(3) 0.048(4) 0.041(4) 0.000(3) 0.009(3) -0.001(3)
C71 0.049(4) 0.043(4) 0.043(4) -0.003(3) 0.005(3) 0.017(3)
C72 0.066(4) 0.038(3) 0.049(4) -0.005(3) 0.011(4) 0.000(3)
C73 0.059(4) 0.039(4) 0.052(4) -0.014(3) 0.000(3) -0.001(3)
C74 0.076(5) 0.039(4) 0.067(5) 0.005(4) -0.005(4) -0.006(4)
C75 0.053(4) 0.074(5) 0.083(5) -0.002(4) 0.031(4) 0.017(4)
C76 0.060(4) 0.046(4) 0.074(5) -0.004(4) 0.000(4) -0.020(3)
C77 0.047(4) 0.045(4) 0.046(4) -0.007(3) 0.011(3) 0.004(3)
C78 0.055(4) 0.058(4) 0.053(4) 0.010(4) 0.006(4) -0.012(4)
C79 0.075(5) 0.032(3) 0.069(5) -0.013(3) 0.002(4) 0.001(3)
C80 0.031(3) 0.026(3) 0.034(3) 0.001(2) -0.008(3) -0.009(2)
C81 0.049(4) 0.049(4) 0.028(3) -0.005(3) -0.003(3) 0.008(3)
C82 0.034(3) 0.047(4) 0.042(4) 0.000(3) -0.008(3) -0.002(3)
C83 0.041(3) 0.046(4) 0.043(4) 0.001(3) -0.002(3) 0.006(3)
C84 0.038(3) 0.027(3) 0.035(3) -0.012(3) -0.006(3) -0.001(3)
C85 0.038(3) 0.039(3) 0.030(3) -0.001(3) 0.002(3) -0.010(3)
C86 0.053(4) 0.034(3) 0.045(4) -0.015(3) 0.000(3) -0.006(3)
C87 0.051(4) 0.048(4) 0.080(5) -0.007(4) -0.018(4) 0.007(3)
C88 0.037(3) 0.047(4) 0.052(4) 0.010(3) -0.004(3) -0.004(3)
C89 0.052(4) 0.037(3) 0.030(3) -0.001(3) 0.000(3) 0.000(3)
C90 0.038(3) 0.043(4) 0.069(5) -0.008(3) -0.018(3) -0.001(3)
C91 0.060(4) 0.027(3) 0.050(4) 0.007(3) 0.001(3) -0.005(3)
B1 0.050(4) 0.075(6) 0.056(5) -0.014(5) 0.028(4) -0.009(4)
F3 0.062(3) 0.049(2) 0.176(5) 0.020(3) -0.018(3) 0.012(2)
F4 0.101(3) 0.035(2) 0.140(4) -0.003(3) 0.005(3) 0.006(2)
B2 0.055(4) 0.046(4) 0.038(4) -0.008(4) -0.001(4) -0.013(4)
F5 0.074(3) 0.133(4) 0.068(3) -0.022(3) 0.018(2) -0.027(3)
F6 0.114(3) 0.049(2) 0.056(2) 0.001(2) -0.018(2) -0.005(2)
F7 0.101(3) 0.048(2) 0.068(3) 0.002(2) 0.012(3) -0.006(2)
F8 0.085(3) 0.067(3) 0.078(3) 0.017(2) -0.038(2) -0.030(2)
B3 0.068(7) 0.355(13) 0.120(6) -0.192(7) 0.029(5) -0.050(8)
C92 0.074(6) 0.149(9) 0.085(7) 0.000(7) -0.012(5) -0.015(6)
C93 0.129(8) 0.089(6) 0.070(5) 0.031(5) -0.019(5) 0.037(6)

loop_
_atom_type_symbol
_atom_type_description
_atom_type_scat_dispersion_real
_atom_type_scat_dispersion_imag
_atom_type_scat_source
C C 0.0033 0.0016 'International Tables Vol C Tables 4.2.6.8 and 6.1.1.4'
H H 0.0000 0.0000 'International Tables Vol C Tables 4.2.6.8 and 6.1.1.4'
B B 0.0013 0.0007 'International Tables Vol C Tables 4.2.6.8 and 6.1.1.4'
N N 0.0061 0.0033 'International Tables Vol C Tables 4.2.6.8 and 6.1.1.4'
F F 0.0171 0.0103 'International Tables Vol C Tables 4.2.6.8 and 6.1.1.4'
Ag Ag -0.8971 1.1015 'International Tables Vol C Tables 4.2.6.8 and 6.1.1.4'
O O 0.0106 0.0060 'International Tables Vol C Tables 4.2.6.8 and 6.1.1.4'

loop_
_geom_angle_atom_site_label_1
_geom_angle_atom_site_label_2
_geom_angle_atom_site_label_3
_geom_angle
N3 Ag1 N1 172.98(19)
N3 Ag1 Ag3 89.54(14)
N1 Ag1 Ag3 96.04(14)
N3 Ag1 Ag2 96.35(13)
N1 Ag1 Ag2 90.43(14)
Ag3 Ag1 Ag2 52.908(9)
N7 Ag2 N5 177.0(2)
N7 Ag2 Ag3 91.57(14)
N5 Ag2 Ag3 91.32(16)
N7 Ag2 Ag1 88.70(14)
N5 Ag2 Ag1 92.46(16)
Ag3 Ag2 Ag1 52.404(8)
N11 Ag3 N9 169.4(2)
N11 Ag3 Ag1 99.21(16)
N9 Ag3 Ag1 84.11(16)
N11 Ag3 Ag2 90.83(17)
N9 Ag3 Ag2 99.81(17)
Ag1 Ag3 Ag2 74.689(10)
C1 N1 C2 105.7(5)
C1 N1 Ag1 130.6(4)
C2 N1 Ag1 123.1(4)
C1 N2 C7 107.5(5)
C1 N2 C77 127.4(5)
C7 N2 C77 125.0(5)
C21 N3 C22 106.7(5)
C21 N3 Ag1 126.5(4)
C22 N3 Ag1 126.7(4)
C21 N4 C27 106.0(5)
C21 N4 C89 127.3(5)
C27 N4 C89 126.0(5)
C31 N5 C32 104.5(6)
C31 N5 Ag2 127.5(5)
C32 N5 Ag2 126.1(5)
C31 N6 C37 107.9(6)
C31 N6 C79 128.3(5)
C37 N6 C79 123.6(6)
C41 N7 C42 105.2(6)
C41 N7 Ag2 128.5(5)
C42 N7 Ag2 125.9(4)
C41 N8 C47 106.7(5)
C41 N8 C91 127.3(5)
C47 N8 C91 126.0(5)
C51 N9 C52 105.6(6)
C51 N9 Ag3 128.2(5)
C52 N9 Ag3 125.6(5)
C51 N10 C57 107.0(6)
C51 N10 C78 126.0(6)
C57 N10 C78 127.0(6)
C61 N11 C62 105.6(6)
C61 N11 Ag3 128.9(5)
C62 N11 Ag3 125.5(5)
C61 N12 C67 107.1(6)
C61 N12 C90 128.5(5)
C67 N12 C90 124.4(6)
N1 C1 N2 113.5(5)
N1 C2 C3 132.1(6)
N1 C2 C7 109.3(5)
C3 C2 C7 118.5(5)
C4 C3 C2 118.5(6)
C3 C4 C5 122.1(6)
C4 C5 C6 122.1(6)
C7 C6 C5 116.4(6)
C6 C7 N2 133.8(6)
C6 C7 C2 122.3(5)
N2 C7 C2 104.0(5)
N3 C21 N4 113.3(5)
C23 C22 N3 132.3(6)
C23 C22 C27 121.2(6)
N3 C22 C27 106.5(5)
C24 C23 C22 117.4(6)
C23 C24 C25 122.9(7)
C24 C25 C26 121.2(6)
C25 C26 C27 117.4(6)
N4 C27 C26 132.6(6)
N4 C27 C22 107.5(5)
C26 C27 C22 119.9(6)
N5 C31 N6 113.2(6)
C37 C32 N5 109.9(6)
C37 C32 C33 120.6(6)
N5 C32 C33 129.5(7)
C34 C33 C32 116.5(7)
C35 C34 C33 121.9(7)
C34 C35 C36 123.1(7)
C37 C36 C35 114.5(7)
C36 C37 N6 132.2(7)
C36 C37 C32 123.3(6)
N6 C37 C32 104.5(6)
N7 C41 N8 113.0(6)
C43 C42 C47 121.1(7)
C43 C42 N7 130.1(7)
C47 C42 N7 108.8(5)
C44 C43 C42 116.2(8)
C45 C44 C43 121.4(7)
C44 C45 C46 124.5(8)
C45 C46 C47 115.5(7)
C46 C47 N8 132.3(6)
C46 C47 C42 121.3(6)
N8 C47 C42 106.3(6)
N9 C51 N10 113.2(6)
C57 C52 C53 121.4(8)
C57 C52 N9 109.2(6)
C53 C52 N9 129.4(9)
C54 C53 C52 114.2(10)
C53 C54 C55 123.7(8)
C56 C55 C54 121.7(9)
C55 C56 C57 114.5(9)
C56 C57 N10 130.6(8)
C56 C57 C52 124.4(7)
N10 C57 C52 105.0(6)
N11 C61 N12 112.3(6)
C67 C62 N11 108.8(6)
C67 C62 C63 122.8(6)
N11 C62 C63 128.4(7)
C64 C63 C62 115.1(7)
C63 C64 C65 121.6(7)
C66 C65 C64 123.8(7)
C65 C66 C67 114.2(7)
N12 C67 C62 106.3(6)
N12 C67 C66 131.3(7)
C62 C67 C66 122.4(6)
C73 C68 C69 121.2(6)
C73 C68 C77 119.8(6)
C69 C68 C77 118.9(5)
C70 C69 C68 118.2(5)
C70 C69 C74 122.2(6)
C68 C69 C74 119.6(6)
C71 C70 C69 122.4(6)
C71 C70 C78 119.9(6)
C69 C70 C78 117.6(6)
C70 C71 C72 117.8(6)
C70 C71 C75 121.5(6)
C72 C71 C75 120.6(6)
C73 C72 C71 121.0(6)
C73 C72 C79 119.6(6)
C71 C72 C79 119.2(6)
C68 C73 C72 119.1(6)
C68 C73 C76 121.1(6)
C72 C73 C76 119.8(6)
N2 C77 C68 115.0(5)
N10 C78 C70 111.9(5)
N6 C79 C72 116.6(6)
C81 C80 C85 119.5(5)
C81 C80 C89 118.3(5)
C85 C80 C89 122.1(5)
C80 C81 C82 119.0(6)
C80 C81 C86 120.1(5)
C82 C81 C86 120.9(6)
C83 C82 C81 121.5(6)
C83 C82 C90 121.5(6)
C81 C82 C90 116.9(6)
C84 C83 C82 118.7(6)
C84 C83 C87 121.6(6)
C82 C83 C87 119.7(6)
C83 C84 C85 121.5(5)
C83 C84 C91 118.7(5)
C85 C84 C91 119.6(5)
C84 C85 C80 119.6(5)
C84 C85 C88 120.1(5)
C80 C85 C88 120.2(5)
N4 C89 C80 113.1(5)
N12 C90 C82 112.8(5)
N8 C91 C84 114.6(5)
F3 B1 F4 115.5(6)
F3 B1 F2 110.9(6)
F4 B1 F2 114.0(6)
F3 B1 F1 104.5(6)
F4 B1 F1 104.9(6)
F2 B1 F1 105.8(6)
F8 B2 F5 109.8(6)
F8 B2 F7 111.9(6)
F5 B2 F7 107.4(6)
F8 B2 F6 110.7(6)
F5 B2 F6 109.4(6)
F7 B2 F6 107.6(6)
F12 B3 F11 117.4(9)
F12 B3 F10 134.0(10)
F11 B3 F10 108.4(8)
F12 B3 F9 89.0(8)
F11 B3 F9 94.9(8)
F10 B3 F9 91.1(9)
N13 C93 C92 173.4(11)

loop_
_geom_bond_atom_site_label_1
_geom_bond_atom_site_label_2
_geom_bond_distance
Ag1 N3 2.081(5)
Ag1 N1 2.094(5)
Ag1 Ag3 6.3541(12)
Ag1 Ag2 7.7349(13)
Ag2 N7 2.087(6)
Ag2 N5 2.090(6)
Ag2 Ag3 6.3969(13)
Ag3 N11 2.083(6)
Ag3 N9 2.089(6)
N1 C1 1.306(8)
N1 C2 1.383(7)
N2 C1 1.352(8)
N2 C7 1.390(7)
N2 C77 1.476(8)
N3 C21 1.314(7)
N3 C22 1.401(7)
N4 C21 1.361(7)
N4 C27 1.376(7)
N4 C89 1.458(7)
N5 C31 1.320(9)
N5 C32 1.402(9)
N6 C31 1.343(9)
N6 C37 1.388(8)
N6 C79 1.443(9)
N7 C41 1.334(8)
N7 C42 1.403(8)
N8 C41 1.351(9)
N8 C47 1.393(8)
N8 C91 1.438(8)
N9 C51 1.291(9)
N9 C52 1.409(10)
N10 C51 1.371(9)
N10 C57 1.389(8)
N10 C78 1.486(9)
N11 C61 1.325(9)
N11 C62 1.402(9)
N12 C61 1.360(9)
N12 C67 1.383(8)
N12 C90 1.460(9)
C2 C3 1.395(8)
C2 C7 1.429(8)
C3 C4 1.343(9)
C4 C5 1.379(10)
C5 C6 1.379(9)
C6 C7 1.366(9)
C22 C23 1.380(8)
C22 C27 1.422(9)
C23 C24 1.367(10)
C24 C25 1.371(10)
C25 C26 1.388(9)
C26 C27 1.400(9)
C32 C37 1.397(10)
C32 C33 1.412(9)
C33 C34 1.380(11)
C34 C35 1.375(12)
C35 C36 1.411(10)
C36 C37 1.382(10)
C42 C43 1.394(9)
C42 C47 1.394(10)
C43 C44 1.378(12)
C44 C45 1.332(12)
C45 C46 1.374(10)
C46 C47 1.375(10)
C52 C57 1.399(12)
C52 C53 1.402(11)
C53 C54 1.377(14)
C54 C55 1.421(17)
C55 C56 1.375(13)
C56 C57 1.379(11)
C62 C67 1.392(10)
C62 C63 1.407(9)
C63 C64 1.381(11)
C64 C65 1.414(12)
C65 C66 1.382(10)
C66 C67 1.405(10)
C68 C73 1.380(9)
C68 C69 1.394(9)
C68 C77 1.501(9)
C69 C70 1.393(9)
C69 C74 1.531(9)
C70 C71 1.381(9)
C70 C78 1.511(9)
C71 C72 1.407(9)
C71 C75 1.511(9)
C72 C73 1.394(10)
C72 C79 1.524(9)
C73 C76 1.530(10)
C80 C81 1.396(8)
C80 C85 1.416(8)
C80 C89 1.507(8)
C81 C82 1.415(9)
C81 C86 1.523(8)
C82 C83 1.391(9)
C82 C90 1.527(8)
C83 C84 1.382(8)
C83 C87 1.518(9)
C84 C85 1.395(8)
C84 C91 1.534(8)
C85 C88 1.529(8)
B1 F3 1.319(8)
B1 F4 1.322(8)
B1 F2 1.333(9)
B1 F1 1.421(9)
B2 F8 1.359(9)
B2 F5 1.366(9)
B2 F7 1.380(8)
B2 F6 1.393(9)
B3 F12 1.304(11)
B3 F11 1.336(11)
B3 F10 1.342(11)
B3 F9 1.498(12)
C92 C93 1.437(14)
C93 N13 1.160(15)
